data_4067560
loop_
_publ_author_name
'Zottig, Victor E.'
'Todd, Michael A.'
'Nichols-Nielander, Adam C.'
'Harrison, Daniel P.'
'Sabat, Michal'
'Myers, William H.'
'Harman, W. Dean'

_publ_section_title
;
 Epoxidation, Cyclopropanation, and Electrophilic Addition Reactions at
 themetaPosition of Phenol andmeta-Cresol&#x00A7;
;
_journal_issue 21
_journal_name_full Organometallics
_journal_page_first 4793
_journal_paper_doi 10.1021/om901017d
_journal_volume 29
_journal_year 2010
_chemical_formula_sum 'C20 H29 B Cl2 N7 O2 P W'
_chemical_formula_weight 696.03
_chemical_name_systematic
; 
 ? 
;
_space_group_IT_number 2
_symmetry_cell_setting triclinic
_symmetry_space_group_name_Hall '-P 1'
_symmetry_space_group_name_H-M 'P -1'
_atom_sites_solution_hydrogens mixed
_atom_sites_solution_primary direct
_atom_sites_solution_secondary difmap
_audit_creation_method SHELXL-97
_cell_angle_alpha 98.639(2)
_cell_angle_beta 96.143(2)
_cell_angle_gamma 102.731(2)
_cell_formula_units_Z 6
_cell_length_a 9.235(1)
_cell_length_b 14.198(2)
_cell_length_c 30.968(3)
_cell_measurement_reflns_used 5452
_cell_measurement_temperature 293(2)
_cell_measurement_theta_max 32.497
_cell_measurement_theta_min 2.184
_cell_volume 3874.2(8)
_computing_cell_refinement 'Bruker SMART'
_computing_data_collection 'Bruker SMART'
_computing_data_reduction 'Bruker SAINT'
_computing_molecular_graphics 'Bruker SHELXTL'
_computing_publication_material 'Bruker SHELXTL'
_computing_structure_refinement 'SHELXL-97 (Sheldrick, 1997)'
_computing_structure_solution 'SHELXS-97 (Sheldrick, 1990)'
_diffrn_ambient_temperature 293(2)
_diffrn_measured_fraction_theta_full 0.964
_diffrn_measured_fraction_theta_max 0.964
_diffrn_measurement_device_type 'Bruker SMART APEX CCD diffractmeter'
_diffrn_measurement_method 'omega and phi scans'
_diffrn_radiation_monochromator graphite
_diffrn_radiation_source 'fine-focus sealed tube'
_diffrn_radiation_type MoK\a
_diffrn_radiation_wavelength 0.71073
_diffrn_reflns_av_R_equivalents 0.0451
_diffrn_reflns_av_sigmaI/netI 0.1077
_diffrn_reflns_limit_h_max 13
_diffrn_reflns_limit_h_min -13
_diffrn_reflns_limit_k_max 21
_diffrn_reflns_limit_k_min -20
_diffrn_reflns_limit_l_max 46
_diffrn_reflns_limit_l_min -46
_diffrn_reflns_number 51552
_diffrn_reflns_theta_full 32.53
_diffrn_reflns_theta_max 32.53
_diffrn_reflns_theta_min 2.29
_exptl_absorpt_coefficient_mu 4.774
_exptl_absorpt_correction_T_max 0.801928
_exptl_absorpt_correction_T_min 0.538804
_exptl_absorpt_correction_type empirical
_exptl_absorpt_process_details 'Bruker SADABS'
_exptl_crystal_colour yellow
_exptl_crystal_density_diffrn 1.790
_exptl_crystal_density_meas ?
_exptl_crystal_density_method 'not measured'
_exptl_crystal_description needle
_exptl_crystal_F_000 2052
_exptl_crystal_size_max 0.41
_exptl_crystal_size_mid 0.12
_exptl_crystal_size_min 0.12
_refine_diff_density_max 2.169
_refine_diff_density_min -1.099
_refine_diff_density_rms 0.118
_refine_ls_extinction_coef none
_refine_ls_extinction_method none
_refine_ls_goodness_of_fit_ref 0.825
_refine_ls_hydrogen_treatment mixed
_refine_ls_matrix_type full
_refine_ls_number_parameters 967
_refine_ls_number_reflns 27071
_refine_ls_number_restraints 0
_refine_ls_restrained_S_all 0.825
_refine_ls_R_factor_all 0.1635
_refine_ls_R_factor_gt 0.0477
_refine_ls_shift/su_max 0.002
_refine_ls_shift/su_mean 0.000
_refine_ls_structure_factor_coef Fsqd
_refine_ls_weighting_details 'calc w=1/[\s^2^(Fo^2^)+(0.0280P)^2^+0.0000P] where P=(Fo^2^+2Fc^2^)/3'
_refine_ls_weighting_scheme calc
_refine_ls_wR_factor_gt 0.0867
_refine_ls_wR_factor_ref 0.1107
_reflns_number_gt 7829
_reflns_number_total 27071
_reflns_threshold_expression >2sigma(I)
_cod_data_source_file om901017d_si_001.cif
_cod_data_source_block C20H29BN7O2PCl2W
_cod_depositor_comments
;
The following automatic conversions were performed:

'_symmetry_cell_setting' value 'Triclinic' changed to 'triclinic'
according to /home/saulius/struct/CIF-dictionaries/cif_core.dic
dictionary named 'cif_core.dic' version 2.4.1 from 2010-06-29.

Automatic conversion script
Id: cif_fix_values 1715 2011-07-08 13:25:40Z adriana 

The following automatic conversions were performed:

'_exptl_crystal_density_meas' value 'not measured' was changed to '?'
- the value is perceived as not measured.

Automatic conversion script
Id: cif_fix_values 3008 2015-01-20 13:52:24Z robertas 
;
_cod_original_cell_volume 3874.1(7)
_cod_original_sg_symbol_H-M P-1
_cod_original_formula_sum 'C20 H29 B1 N7 O2 P1 Cl2 W1'
_cod_database_code 4067560

loop_
_symmetry_equiv_pos_as_xyz
'x, y, z'
'-x, -y, -z'

loop_
_atom_site_label
_atom_site_type_symbol
_atom_site_fract_x
_atom_site_fract_y
_atom_site_fract_z
_atom_site_U_iso_or_equiv
_atom_site_adp_type
_atom_site_occupancy
_atom_site_symmetry_multiplicity
_atom_site_calc_flag
_atom_site_refinement_flags
W1 W 0.31542(8) 0.27703(5) 0.88316(2) 0.02878(15) Uani 1 1 d .
W2 W 0.98224(8) 0.27679(4) 0.54986(2) 0.02535(12) Uani 1 1 d .
W3 W 0.64828(7) 0.27549(4) 0.216517(18) 0.02795(16) Uani 1 1 d .
Cl1A Cl 0.5387(8) 0.1365(5) 1.0174(2) 0.093(2) Uani 1 1 d .
Cl2A Cl 0.7752(8) 0.1366(7) 0.9629(2) 0.109(3) Uani 1 1 d .
Cl1B Cl 0.2069(8) 0.1370(5) 0.6844(2) 0.087(2) Uani 1 1 d .
Cl2B Cl 0.4427(8) 0.1357(6) 0.6295(2) 0.102(3) Uani 1 1 d .
Cl1C Cl 0.8743(7) 0.1363(4) 0.3502(2) 0.088(2) Uani 1 1 d .
Cl2C Cl 1.1071(8) 0.1347(6) 0.2963(2) 0.098(2) Uani 1 1 d .
P1A P 0.0894(6) 0.1844(3) 0.82847(14) 0.0413(11) Uani 1 1 d .
P1B P 0.7552(5) 0.1822(3) 0.49472(14) 0.0340(10) Uani 1 1 d .
P1C P 0.4236(6) 0.1827(3) 0.16198(14) 0.0402(11) Uani 1 1 d .
O1A O 0.6830(14) 0.5128(9) 0.8914(3) 0.048(3) Uani 1 1 d .
O2A O 0.5074(17) 0.1504(10) 0.8472(4) 0.067(4) Uani 1 1 d .
O1B O 1.3476(14) 0.5133(8) 0.5579(4) 0.045(3) Uani 1 1 d .
O2B O 1.1786(14) 0.1505(8) 0.5143(4) 0.056(4) Uani 1 1 d .
O1C O 1.0141(13) 0.5153(8) 0.2239(4) 0.049(3) Uani 1 1 d .
O2C O 0.8438(15) 0.1482(9) 0.1813(5) 0.067(4) Uani 1 1 d .
N1A N 0.2247(15) 0.1599(10) 0.9201(4) 0.038(3) Uani 1 1 d .
N2A N 0.1802(17) 0.1852(11) 0.9604(4) 0.049(4) Uani 1 1 d .
N3A N 0.1527(15) 0.3565(9) 0.9110(4) 0.034(3) Uani 1 1 d .
N4A N 0.1139(16) 0.3437(10) 0.9521(4) 0.036(3) Uani 1 1 d .
N5A N 0.4420(15) 0.3373(10) 0.9483(4) 0.042(3) Uani 1 1 d .
N6A N 0.3779(16) 0.3408(10) 0.9877(4) 0.045(4) Uani 1 1 d .
N7A N 0.4312(15) 0.2040(8) 0.8611(4) 0.035(3) Uani 1 1 d .
N1B N 0.8927(14) 0.1622(8) 0.5884(4) 0.032(3) Uani 1 1 d .
N2B N 0.8445(14) 0.1846(8) 0.6275(4) 0.031(3) Uani 1 1 d .
N3B N 0.8230(16) 0.3560(8) 0.5793(4) 0.036(3) Uani 1 1 d .
N4B N 0.7840(14) 0.3447(10) 0.6208(4) 0.036(3) Uani 1 1 d .
N5B N 1.1069(14) 0.3350(8) 0.6167(4) 0.026(3) Uani 1 1 d .
N6B N 1.0371(14) 0.3391(8) 0.6522(4) 0.032(3) Uani 1 1 d .
N7B N 1.1015(14) 0.2060(9) 0.5287(3) 0.029(3) Uani 1 1 d .
N1C N 0.5588(15) 0.1628(8) 0.2534(4) 0.040(3) Uani 1 1 d .
N2C N 0.5131(14) 0.1786(9) 0.2932(4) 0.034(3) Uani 1 1 d .
N3C N 0.4846(14) 0.3548(9) 0.2460(4) 0.030(3) Uani 1 1 d .
N4C N 0.4503(15) 0.3433(9) 0.2861(4) 0.035(3) Uani 1 1 d .
N5C N 0.7798(14) 0.3368(9) 0.2846(4) 0.030(3) Uani 1 1 d .
N6C N 0.7024(15) 0.3370(8) 0.3194(3) 0.029(3) Uani 1 1 d .
N7C N 0.7662(17) 0.2018(9) 0.1963(4) 0.041(3) Uani 1 1 d .
C1A C 0.5935(19) 0.4447(11) 0.8661(5) 0.035(4) Uani 1 1 d .
C2A C 0.6506(18) 0.3798(13) 0.8321(5) 0.044(4) Uani 1 1 d .
H2A1 H 0.6797 0.3282 0.8457 0.053 Uiso 1 1 calc R
H2A2 H 0.7399 0.4185 0.8237 0.053 Uiso 1 1 calc R
C3A C 0.5383(19) 0.3325(12) 0.7904(5) 0.040(4) Uani 1 1 d .
C4A C 0.390(2) 0.3326(12) 0.7898(5) 0.039(4) Uani 1 1 d .
H4A H 0.3241 0.3096 0.7635 0.047 Uiso 1 1 calc R
C5A C 0.3337(19) 0.3686(11) 0.8301(5) 0.031(4) Uani 1 1 d .
C6A C 0.438(2) 0.4212(10) 0.8692(5) 0.038(4) Uani 1 1 d .
C7A C 0.605(2) 0.2899(14) 0.7530(6) 0.061(6) Uani 1 1 d .
H7A1 H 0.6438 0.2362 0.7607 0.092 Uiso 1 1 calc R
H7A2 H 0.6850 0.3392 0.7465 0.092 Uiso 1 1 calc R
H7A3 H 0.5295 0.2666 0.7275 0.092 Uiso 1 1 calc R
C8A C 0.138(2) 0.1011(13) 0.9754(6) 0.054(5) Uani 1 1 d .
H8A H 0.1017 0.0967 1.0021 0.065 Uiso 1 1 calc R
C9A C 0.156(2) 0.0215(12) 0.9466(6) 0.055(5) Uani 1 1 d .
H9A H 0.1363 -0.0443 0.9492 0.066 Uiso 1 1 calc R
C10A C 0.2121(18) 0.0663(12) 0.9125(5) 0.049(5) Uani 1 1 d .
H10A H 0.2372 0.0326 0.8873 0.058 Uiso 1 1 calc R
C11A C 0.0116(19) 0.3933(12) 0.9619(5) 0.039(4) Uani 1 1 d .
H11A H -0.0296 0.3984 0.9880 0.047 Uiso 1 1 calc R
C12A C -0.021(2) 0.4348(12) 0.9269(6) 0.052(5) Uani 1 1 d .
H12A H -0.0917 0.4721 0.9244 0.062 Uiso 1 1 calc R
C13A C 0.0672(18) 0.4130(12) 0.8954(5) 0.039(4) Uani 1 1 d .
H13A H 0.0675 0.4336 0.8683 0.047 Uiso 1 1 calc R
C14A C 0.477(2) 0.3857(12) 1.0231(5) 0.053(5) Uani 1 1 d .
H14A H 0.4565 0.4003 1.0518 0.064 Uiso 1 1 calc R
C15A C 0.610(2) 0.4056(12) 1.0101(6) 0.048(5) Uani 1 1 d .
H15A H 0.7014 0.4333 1.0281 0.058 Uiso 1 1 calc R
C16A C 0.589(2) 0.3778(11) 0.9649(5) 0.043(4) Uani 1 1 d .
H16A H 0.6657 0.3859 0.9477 0.052 Uiso 1 1 calc R
C17A C 0.120(2) 0.0762(12) 0.7950(5) 0.067(6) Uani 1 1 d .
H17A H 0.1350 0.0296 0.8134 0.101 Uiso 1 1 calc R
H17B H 0.2070 0.0945 0.7809 0.101 Uiso 1 1 calc R
H17C H 0.0339 0.0474 0.7729 0.101 Uiso 1 1 calc R
C18A C 0.002(2) 0.2420(14) 0.7865(6) 0.062(6) Uani 1 1 d .
H18A H -0.0881 0.1967 0.7708 0.094 Uiso 1 1 calc R
H18B H 0.0704 0.2590 0.7662 0.094 Uiso 1 1 calc R
H18C H -0.0228 0.3001 0.8007 0.094 Uiso 1 1 calc R
C19A C -0.0748(19) 0.1387(14) 0.8537(6) 0.064(6) Uani 1 1 d .
H19A H -0.1567 0.1044 0.8311 0.095 Uiso 1 1 calc R
H19B H -0.1021 0.1929 0.8707 0.095 Uiso 1 1 calc R
H19C H -0.0523 0.0948 0.8728 0.095 Uiso 1 1 calc R
C20A C 0.583(2) 0.1292(16) 0.9636(6) 0.071(6) Uani 1 1 d .
H20A H 0.5561 0.1821 0.9507 0.085 Uiso 1 1 calc R
H20B H 0.5257 0.0676 0.9458 0.085 Uiso 1 1 calc R
C1B C 1.2616(19) 0.4454(12) 0.5335(5) 0.035(4) Uani 1 1 d .
C2B C 1.3186(18) 0.3803(10) 0.4988(5) 0.037(4) Uani 1 1 d .
H2B1 H 1.4087 0.4189 0.4907 0.044 Uiso 1 1 calc R
H2B2 H 1.3463 0.3277 0.5119 0.044 Uiso 1 1 calc R
C3B C 1.2097(19) 0.3361(11) 0.4579(5) 0.038(4) Uani 1 1 d .
C4B C 1.0619(19) 0.3286(10) 0.4577(4) 0.034(4) Uani 1 1 d .
H4B H 0.9983 0.3005 0.4314 0.041 Uiso 1 1 calc R
C5B C 0.9905(16) 0.3637(9) 0.4984(5) 0.043(4) Uani 1 1 d .
C6B C 1.0982(13) 0.4206(8) 0.5342(5) 0.030(3) Uani 1 1 d .
C7B C 1.267(2) 0.2909(14) 0.4169(6) 0.071(6) Uani 1 1 d .
H7B1 H 1.2954 0.2320 0.4220 0.107 Uiso 1 1 calc R
H7B2 H 1.3523 0.3369 0.4109 0.107 Uiso 1 1 calc R
H7B3 H 1.1889 0.2755 0.3920 0.107 Uiso 1 1 calc R
C8B C 0.806(2) 0.1007(12) 0.6434(6) 0.049(5) Uani 1 1 d .
H8B H 0.7720 0.0962 0.6704 0.059 Uiso 1 1 calc R
C9B C 0.8227(18) 0.0240(12) 0.6145(5) 0.050(5) Uani 1 1 d .
H9B H 0.8009 -0.0420 0.6167 0.059 Uiso 1 1 calc R
C10B C 0.881(2) 0.0675(11) 0.5800(6) 0.048(5) Uani 1 1 d .
H10B H 0.9075 0.0339 0.5551 0.057 Uiso 1 1 calc R
C11B C 0.6765(18) 0.3941(12) 0.6286(6) 0.048(5) Uani 1 1 d .
H11B H 0.6319 0.3981 0.6541 0.058 Uiso 1 1 calc R
C12B C 0.6427(19) 0.4380(11) 0.5925(5) 0.040(4) Uani 1 1 d .
H12B H 0.5740 0.4763 0.5888 0.048 Uiso 1 1 calc R
C13B C 0.7338(18) 0.4115(11) 0.5644(6) 0.038(4) Uani 1 1 d .
H13B H 0.7354 0.4299 0.5369 0.046 Uiso 1 1 calc R
C14B C 1.130(2) 0.3809(12) 0.6874(5) 0.046(4) Uani 1 1 d .
H14B H 1.1047 0.3901 0.7158 0.056 Uiso 1 1 calc R
C15B C 1.2813(19) 0.4119(12) 0.6762(6) 0.045(4) Uani 1 1 d .
H15B H 1.3703 0.4441 0.6946 0.054 Uiso 1 1 calc R
C16B C 1.256(2) 0.3798(13) 0.6301(5) 0.044(4) Uani 1 1 d .
H16B H 1.3292 0.3877 0.6117 0.053 Uiso 1 1 calc R
C17B C 0.786(2) 0.0729(12) 0.4619(6) 0.069(6) Uani 1 1 d .
H17D H 0.8091 0.0293 0.4811 0.104 Uiso 1 1 calc R
H17E H 0.8679 0.0911 0.4459 0.104 Uiso 1 1 calc R
H17F H 0.6968 0.0405 0.4416 0.104 Uiso 1 1 calc R
C18B C 0.6722(18) 0.2402(11) 0.4538(5) 0.048(4) Uani 1 1 d .
H18D H 0.5856 0.1945 0.4366 0.072 Uiso 1 1 calc R
H18E H 0.7440 0.2608 0.4347 0.072 Uiso 1 1 calc R
H18F H 0.6429 0.2964 0.4682 0.072 Uiso 1 1 calc R
C19B C 0.5913(19) 0.1370(14) 0.5211(6) 0.058(5) Uani 1 1 d .
H19D H 0.5562 0.1915 0.5345 0.087 Uiso 1 1 calc R
H19E H 0.6189 0.1010 0.5432 0.087 Uiso 1 1 calc R
H19F H 0.5131 0.0947 0.4992 0.087 Uiso 1 1 calc R
C20B C 0.262(3) 0.1328(17) 0.6326(7) 0.137(12) Uani 1 1 d .
H20C H 0.2014 0.0732 0.6138 0.164 Uiso 1 1 calc R
H20D H 0.2381 0.1877 0.6206 0.164 Uiso 1 1 calc R
C1C C 0.925(2) 0.4394(10) 0.1999(5) 0.038(4) Uani 1 1 d .
C2C C 0.9787(18) 0.3785(12) 0.1640(5) 0.042(4) Uani 1 1 d .
H2C1 H 1.0643 0.4198 0.1550 0.050 Uiso 1 1 calc R
H2C2 H 1.0137 0.3272 0.1763 0.050 Uiso 1 1 calc R
C3C C 0.869(2) 0.3323(12) 0.1246(4) 0.042(4) Uani 1 1 d .
C4C C 0.7241(18) 0.3288(11) 0.1244(6) 0.043(4) Uani 1 1 d .
H4C H 0.6594 0.3027 0.0981 0.051 Uiso 1 1 calc R
C5C C 0.6620(18) 0.3631(11) 0.1626(4) 0.031(3) Uani 1 1 d .
C6C C 0.7630(19) 0.4182(11) 0.2018(4) 0.034(4) Uani 1 1 d .
C7C C 0.934(2) 0.2913(14) 0.0852(4) 0.059(6) Uani 1 1 d .
H7C1 H 0.9571 0.2305 0.0896 0.088 Uiso 1 1 calc R
H7C2 H 1.0235 0.3373 0.0820 0.088 Uiso 1 1 calc R
H7C3 H 0.8617 0.2801 0.0591 0.088 Uiso 1 1 calc R
C8C C 0.474(2) 0.0974(13) 0.3101(6) 0.056(5) Uani 1 1 d .
H8C H 0.4410 0.0932 0.3373 0.067 Uiso 1 1 calc R
C9C C 0.490(2) 0.0234(14) 0.2806(7) 0.062(6) Uani 1 1 d .
H9C H 0.4690 -0.0422 0.2836 0.075 Uiso 1 1 calc R
C10C C 0.5427(19) 0.0589(10) 0.2457(6) 0.043(4) Uani 1 1 d .
H10C H 0.5646 0.0220 0.2209 0.052 Uiso 1 1 calc R
C11C C 0.342(2) 0.3891(13) 0.2954(6) 0.047(5) Uani 1 1 d .
H11C H 0.2960 0.3877 0.3206 0.057 Uiso 1 1 calc R
C12C C 0.3112(19) 0.4381(13) 0.2623(5) 0.048(5) Uani 1 1 d .
H12C H 0.2461 0.4794 0.2606 0.057 Uiso 1 1 calc R
C13C C 0.4014(19) 0.4109(11) 0.2311(6) 0.043(4) Uani 1 1 d .
H13C H 0.4023 0.4300 0.2037 0.052 Uiso 1 1 calc R
C14C C 0.8042(17) 0.3814(11) 0.3568(4) 0.034(3) Uani 1 1 d .
H14C H 0.7822 0.3919 0.3855 0.041 Uiso 1 1 calc R
C15C C 0.936(2) 0.4061(11) 0.3449(5) 0.050(5) Uani 1 1 d .
H15C H 1.0249 0.4373 0.3637 0.059 Uiso 1 1 calc R
C16C C 0.9230(17) 0.3782(10) 0.2996(5) 0.035(4) Uani 1 1 d .
H16C H 1.0007 0.3871 0.2827 0.042 Uiso 1 1 calc R
C17C C 0.260(2) 0.1379(16) 0.1878(6) 0.079(7) Uani 1 1 d .
H17G H 0.2521 0.1875 0.2116 0.118 Uiso 1 1 calc R
H17H H 0.2697 0.0799 0.1991 0.118 Uiso 1 1 calc R
H17I H 0.1711 0.1226 0.1663 0.118 Uiso 1 1 calc R
C18C C 0.338(2) 0.2367(14) 0.1201(5) 0.063(6) Uani 1 1 d .
H18G H 0.4095 0.2565 0.1008 0.094 Uiso 1 1 calc R
H18H H 0.3076 0.2929 0.1338 0.094 Uiso 1 1 calc R
H18I H 0.2524 0.1894 0.1034 0.094 Uiso 1 1 calc R
C19C C 0.451(2) 0.0754(14) 0.1276(5) 0.071(6) Uani 1 1 d .
H19G H 0.3603 0.0442 0.1076 0.107 Uiso 1 1 calc R
H19H H 0.4753 0.0304 0.1458 0.107 Uiso 1 1 calc R
H19I H 0.5312 0.0945 0.1110 0.107 Uiso 1 1 calc R
C20C C 0.9130(19) 0.1196(13) 0.2969(6) 0.067(6) Uani 1 1 d .
H20E H 0.8778 0.1666 0.2815 0.080 Uiso 1 1 calc R
H20F H 0.8603 0.0542 0.2817 0.080 Uiso 1 1 calc R
B1A B 0.207(2) 0.2908(16) 0.9832(6) 0.045(5) Uani 1 1 d .
B1B B 0.871(3) 0.2936(13) 0.6499(6) 0.044(5) Uani 1 1 d .
B1C B 0.5340(19) 0.2884(14) 0.3151(6) 0.033(4) Uani 1 1 d .
H1BA H 0.154(9) 0.281(6) 1.013(2) 0.000(19) Uiso 1 1 d .
H1BB H 0.843(12) 0.313(8) 0.688(3) 0.03(3) Uiso 1 1 d .
H1BC H 0.519(14) 0.302(9) 0.350(4) 0.03(4) Uiso 1 1 d .
H5A H 0.271(9) 0.374(6) 0.829(3) 0.00(2) Uiso 1 1 d .
H5B H 0.882(8) 0.392(5) 0.487(2) 0.000(16) Uiso 1 1 d .
H5C H 0.618(10) 0.408(6) 0.154(3) 0.01(2) Uiso 1 1 d .
H6A H 0.421(10) 0.464(7) 0.888(3) 0.01(2) Uiso 1 1 d .
H6B H 1.048(8) 0.487(5) 0.549(2) 0.000(17) Uiso 1 1 d .
H6C H 0.729(9) 0.453(6) 0.224(3) 0.00(2) Uiso 1 1 d .

loop_
_atom_site_aniso_label
_atom_site_aniso_U_11
_atom_site_aniso_U_22
_atom_site_aniso_U_33
_atom_site_aniso_U_23
_atom_site_aniso_U_13
_atom_site_aniso_U_12
W1 0.0323(4) 0.0331(3) 0.0222(3) 0.0052(3) 0.0066(3) 0.0089(3)
W2 0.0245(3) 0.0174(2) 0.0374(3) 0.0090(2) 0.0097(3) 0.0067(2)
W3 0.0295(4) 0.0282(3) 0.0277(3) 0.0067(3) 0.0079(3) 0.0075(3)
Cl1A 0.090(5) 0.097(5) 0.079(4) -0.017(4) 0.016(4) 0.017(4)
Cl2A 0.069(5) 0.176(7) 0.067(4) 0.003(4) 0.017(4) 0.004(5)
Cl1B 0.089(5) 0.077(4) 0.088(4) -0.016(4) 0.020(4) 0.022(4)
Cl2B 0.069(5) 0.147(7) 0.073(4) 0.003(4) 0.013(4) -0.001(5)
Cl1C 0.077(4) 0.061(3) 0.118(5) -0.004(3) 0.034(4) 0.007(3)
Cl2C 0.070(5) 0.129(6) 0.074(4) 0.008(4) 0.010(4) -0.009(4)
P1A 0.048(3) 0.039(2) 0.035(2) 0.005(2) 0.006(2) 0.009(2)
P1B 0.030(2) 0.0234(17) 0.047(2) 0.0063(18) 0.004(2) 0.0038(16)
P1C 0.038(3) 0.043(2) 0.031(2) 0.002(2) 0.001(2) -0.002(2)
O1A 0.044(8) 0.049(7) 0.041(6) 0.002(6) 0.003(6) -0.001(6)
O2A 0.091(11) 0.062(8) 0.064(8) 0.015(7) 0.034(8) 0.040(8)
O1B 0.042(7) 0.026(5) 0.063(7) 0.001(5) 0.008(7) 0.004(5)
O2B 0.058(8) 0.041(6) 0.087(9) 0.017(7) 0.027(8) 0.038(6)
O1C 0.037(7) 0.045(7) 0.053(7) 0.001(6) 0.007(6) -0.009(5)
O2C 0.067(10) 0.051(7) 0.101(11) 0.022(8) 0.041(9) 0.033(7)
N1A 0.031(7) 0.061(8) 0.020(5) 0.009(6) 0.004(6) 0.002(6)
N2A 0.054(10) 0.061(9) 0.040(8) 0.026(7) 0.019(8) 0.012(7)
N3A 0.029(7) 0.041(7) 0.034(6) 0.010(6) 0.003(6) 0.009(6)
N4A 0.043(8) 0.042(7) 0.021(5) -0.003(5) -0.001(6) 0.016(6)
N5A 0.035(8) 0.048(7) 0.050(7) 0.017(6) 0.031(6) 0.007(6)
N6A 0.038(8) 0.060(8) 0.031(6) -0.002(6) 0.008(6) 0.004(6)
N7A 0.043(8) 0.016(5) 0.050(7) 0.006(5) 0.030(7) 0.003(5)
N1B 0.035(7) 0.019(5) 0.044(7) 0.018(5) 0.009(6) -0.002(5)
N2B 0.032(7) 0.021(5) 0.044(7) 0.019(5) 0.014(6) 0.005(5)
N3B 0.050(9) 0.022(6) 0.038(7) 0.010(6) 0.011(7) 0.006(6)
N4B 0.022(7) 0.048(7) 0.041(7) 0.010(6) 0.012(6) 0.006(6)
N5B 0.031(7) 0.030(6) 0.021(5) 0.007(5) 0.003(6) 0.011(5)
N6B 0.034(7) 0.022(5) 0.049(7) 0.012(5) 0.018(6) 0.013(5)
N7B 0.032(7) 0.036(6) 0.022(5) 0.009(5) 0.004(5) 0.013(5)
N1C 0.060(9) 0.025(6) 0.047(7) 0.012(6) 0.020(7) 0.028(6)
N2C 0.029(7) 0.040(6) 0.033(6) 0.006(6) 0.006(6) 0.010(5)
N3C 0.027(7) 0.033(6) 0.036(7) 0.005(5) 0.012(6) 0.015(5)
N4C 0.039(8) 0.027(6) 0.046(7) 0.009(6) 0.024(7) 0.015(5)
N5C 0.025(6) 0.029(6) 0.033(6) 0.004(5) -0.007(5) 0.006(5)
N6C 0.037(7) 0.034(6) 0.011(4) 0.004(5) -0.006(5) 0.006(5)
N7C 0.052(9) 0.026(6) 0.049(8) 0.008(6) 0.013(8) 0.015(6)
C1A 0.041(10) 0.032(7) 0.028(7) 0.007(6) -0.001(8) 0.005(7)
C2A 0.027(8) 0.070(11) 0.031(7) 0.011(8) 0.001(7) 0.000(8)
C3A 0.034(9) 0.041(8) 0.039(8) 0.006(7) 0.008(8) -0.006(7)
C4A 0.049(10) 0.055(9) 0.018(6) 0.006(6) 0.003(7) 0.023(8)
C5A 0.035(9) 0.037(7) 0.030(7) 0.022(6) 0.020(7) 0.012(6)
C6A 0.068(12) 0.019(6) 0.028(7) 0.002(6) -0.001(8) 0.019(6)
C7A 0.065(14) 0.068(13) 0.050(10) 0.011(10) 0.020(11) 0.007(11)
C8A 0.056(12) 0.061(11) 0.065(11) 0.032(10) 0.029(10) 0.032(9)
C9A 0.068(14) 0.025(7) 0.076(13) 0.025(8) 0.011(12) 0.007(8)
C10A 0.041(9) 0.051(9) 0.042(9) 0.007(8) -0.001(8) -0.009(7)
C11A 0.036(9) 0.043(8) 0.038(8) -0.004(7) 0.016(8) 0.011(7)
C12A 0.038(10) 0.041(9) 0.079(13) 0.010(9) 0.015(11) 0.015(8)
C13A 0.042(10) 0.056(9) 0.028(7) 0.009(7) 0.005(7) 0.029(8)
C14A 0.082(14) 0.036(8) 0.032(8) -0.003(7) 0.007(9) 0.002(8)
C15A 0.040(10) 0.049(9) 0.047(9) 0.021(8) -0.018(9) -0.007(7)
C16A 0.053(11) 0.034(8) 0.052(10) 0.021(8) 0.020(9) 0.015(7)
C17A 0.083(15) 0.040(9) 0.060(11) -0.010(9) -0.034(10) 0.008(9)
C18A 0.056(13) 0.058(11) 0.068(12) 0.023(10) -0.017(11) 0.007(9)
C19A 0.027(9) 0.060(11) 0.097(15) 0.027(11) 0.001(11) -0.009(8)
C20A 0.064(13) 0.079(14) 0.071(13) 0.001(11) -0.013(11) 0.037(11)
C1B 0.035(9) 0.034(8) 0.039(8) 0.011(7) 0.014(8) 0.009(7)
C2B 0.039(10) 0.023(6) 0.049(9) 0.006(7) 0.012(8) 0.008(6)
C3B 0.040(9) 0.027(7) 0.054(9) 0.011(7) 0.027(8) 0.011(6)
C4B 0.046(10) 0.031(7) 0.019(6) 0.002(6) 0.001(7) -0.003(6)
C5B 0.018(6) 0.012(5) 0.086(11) -0.006(6) -0.013(7) 0.001(4)
C6B 0.009(5) 0.016(5) 0.068(9) 0.013(6) 0.012(6) 0.000(4)
C7B 0.071(13) 0.061(11) 0.080(12) -0.014(10) 0.057(11) 0.010(10)
C8B 0.046(11) 0.038(9) 0.061(11) 0.021(9) 0.011(10) -0.001(8)
C9B 0.044(10) 0.047(9) 0.050(9) 0.022(8) 0.006(9) -0.014(7)
C10B 0.070(12) 0.028(7) 0.061(10) 0.019(7) 0.026(9) 0.031(7)
C11B 0.030(9) 0.051(10) 0.071(11) 0.006(9) 0.030(9) 0.017(8)
C12B 0.042(10) 0.036(8) 0.046(9) 0.007(7) -0.003(8) 0.021(7)
C13B 0.032(9) 0.034(8) 0.050(9) 0.012(8) 0.001(8) 0.012(7)
C14B 0.064(12) 0.040(8) 0.043(8) 0.020(7) 0.019(9) 0.016(8)
C15B 0.028(8) 0.042(8) 0.060(10) 0.013(8) 0.002(8) -0.003(6)
C16B 0.038(10) 0.063(10) 0.031(7) 0.015(8) 0.003(8) 0.007(8)
C17B 0.086(15) 0.037(9) 0.093(14) 0.002(9) 0.018(12) 0.036(9)
C18B 0.040(10) 0.040(8) 0.071(11) 0.023(8) 0.009(9) 0.015(7)
C19B 0.037(11) 0.071(12) 0.064(11) 0.022(11) 0.013(10) -0.001(9)
C20B 0.22(3) 0.087(15) 0.088(15) -0.023(12) -0.092(17) 0.089(17)
C1C 0.055(11) 0.021(6) 0.038(8) 0.011(6) 0.017(8) 0.002(6)
C2C 0.039(9) 0.039(8) 0.055(10) 0.015(8) 0.029(8) 0.007(7)
C3C 0.066(12) 0.048(9) 0.015(6) 0.007(6) 0.011(7) 0.019(8)
C4C 0.033(9) 0.040(8) 0.062(10) 0.029(7) 0.018(8) 0.004(7)
C5C 0.036(9) 0.039(7) 0.023(6) 0.011(6) 0.003(7) 0.017(6)
C6C 0.050(10) 0.038(8) 0.014(5) 0.004(6) 0.014(7) 0.004(7)
C7C 0.051(12) 0.089(14) 0.021(7) -0.006(9) 0.006(8) -0.003(10)
C8C 0.057(12) 0.056(10) 0.052(10) 0.037(9) 0.012(10) -0.012(9)
C9C 0.085(16) 0.041(9) 0.075(13) 0.028(10) 0.029(13) 0.027(10)
C10C 0.045(10) 0.021(6) 0.064(10) 0.011(7) 0.000(9) 0.011(6)
C11C 0.047(11) 0.050(10) 0.048(10) 0.009(9) 0.015(10) 0.015(8)
C12C 0.041(10) 0.058(10) 0.054(9) 0.006(9) 0.024(9) 0.026(8)
C13C 0.042(10) 0.030(7) 0.054(10) 0.007(7) 0.009(9) 0.000(7)
C14C 0.036(8) 0.043(8) 0.021(6) 0.004(6) -0.014(6) 0.014(6)
C15C 0.082(14) 0.033(8) 0.026(7) -0.001(6) -0.006(8) 0.007(8)
C16C 0.020(7) 0.031(7) 0.051(9) 0.013(7) -0.002(7) -0.002(6)
C17C 0.063(14) 0.090(16) 0.064(12) 0.014(12) 0.007(12) -0.021(12)
C18C 0.048(11) 0.087(13) 0.035(8) -0.006(9) -0.023(8) 0.003(10)
C19C 0.092(17) 0.074(13) 0.035(8) -0.024(9) 0.012(10) 0.011(11)
C20C 0.060(11) 0.049(9) 0.084(13) 0.005(9) 0.026(10) -0.004(8)
B1A 0.036(11) 0.067(12) 0.034(9) 0.025(9) 0.010(9) 0.004(9)
B1B 0.074(14) 0.031(8) 0.032(9) 0.001(7) 0.012(10) 0.024(9)
B1C 0.021(8) 0.048(9) 0.027(8) 0.001(8) 0.005(7) 0.007(7)

loop_
_atom_type_symbol
_atom_type_description
_atom_type_scat_dispersion_real
_atom_type_scat_dispersion_imag
_atom_type_scat_source
C C 0.0033 0.0016 'International Tables Vol C Tables 4.2.6.8 and 6.1.1.4'
H H 0.0000 0.0000 'International Tables Vol C Tables 4.2.6.8 and 6.1.1.4'
B B 0.0013 0.0007 'International Tables Vol C Tables 4.2.6.8 and 6.1.1.4'
Cl Cl 0.1484 0.1585 'International Tables Vol C Tables 4.2.6.8 and 6.1.1.4'
N N 0.0061 0.0033 'International Tables Vol C Tables 4.2.6.8 and 6.1.1.4'
O O 0.0106 0.0060 'International Tables Vol C Tables 4.2.6.8 and 6.1.1.4'
P P 0.1023 0.0942 'International Tables Vol C Tables 4.2.6.8 and 6.1.1.4'
W W -0.8490 6.8722 'International Tables Vol C Tables 4.2.6.8 and 6.1.1.4'

loop_
_geom_angle_atom_site_label_1
_geom_angle_atom_site_label_2
_geom_angle_atom_site_label_3
_geom_angle
N7A W1 N5A 100.5(6)
N7A W1 N1A 89.1(5)
N5A W1 N1A 79.4(4)
N7A W1 C6A 98.3(6)
N5A W1 C6A 81.7(5)
N1A W1 C6A 160.6(5)
N7A W1 N3A 174.6(5)
N5A W1 N3A 81.7(5)
N1A W1 N3A 86.4(5)
C6A W1 N3A 86.9(5)
N7A W1 C5A 93.3(6)
N5A W1 C5A 119.4(6)
N1A W1 C5A 160.1(6)
C6A W1 C5A 37.8(5)
N3A W1 C5A 89.8(5)
N7A W1 P1A 93.0(4)
N5A W1 P1A 155.7(3)
N1A W1 P1A 80.8(3)
C6A W1 P1A 116.4(4)
N3A W1 P1A 83.3(3)
C5A W1 P1A 79.4(5)
N7B W2 C5B 94.9(5)
N7B W2 N5B 99.4(5)
C5B W2 N5B 122.1(4)
N7B W2 N1B 90.4(5)
C5B W2 N1B 159.1(5)
N5B W2 N1B 76.7(4)
N7B W2 N3B 175.2(5)
C5B W2 N3B 89.4(5)
N5B W2 N3B 80.0(5)
N1B W2 N3B 84.9(5)
N7B W2 C6B 98.1(5)
C5B W2 C6B 37.6(5)
N5B W2 C6B 84.8(5)
N1B W2 C6B 160.6(5)
N3B W2 C6B 86.6(5)
N7B W2 P1B 94.0(4)
C5B W2 P1B 77.9(4)
N5B W2 P1B 154.4(3)
N1B W2 P1B 81.6(3)
N3B W2 P1B 84.8(4)
C6B W2 P1B 114.9(4)
N7C W3 N1C 88.6(5)
N7C W3 C6C 100.0(6)
N1C W3 C6C 160.7(5)
N7C W3 C5C 94.8(6)
N1C W3 C5C 158.9(6)
C6C W3 C5C 38.2(5)
N7C W3 N5C 98.5(6)
N1C W3 N5C 78.3(5)
C6C W3 N5C 83.3(5)
C5C W3 N5C 121.5(5)
N7C W3 N3C 173.3(5)
N1C W3 N3C 84.7(4)
C6C W3 N3C 86.6(5)
C5C W3 N3C 91.2(5)
N5C W3 N3C 81.0(5)
N7C W3 P1C 94.1(5)
N1C W3 P1C 81.0(4)
C6C W3 P1C 115.2(4)
C5C W3 P1C 78.0(4)
N5C W3 P1C 155.5(3)
N3C W3 P1C 84.1(3)
C17A P1A C19A 104.6(9)
C17A P1A C18A 101.8(8)
C19A P1A C18A 99.0(9)
C17A P1A W1 113.1(6)
C19A P1A W1 113.8(6)
C18A P1A W1 122.2(6)
C18B P1B C17B 103.0(8)
C18B P1B C19B 100.4(8)
C17B P1B C19B 104.5(9)
C18B P1B W2 120.9(5)
C17B P1B W2 113.2(7)
C19B P1B W2 112.8(6)
C18C P1C C19C 99.2(8)
C18C P1C C17C 99.6(10)
C19C P1C C17C 104.9(10)
C18C P1C W3 122.9(6)
C19C P1C W3 114.5(7)
C17C P1C W3 113.2(6)
C10A N1A N2A 108.7(14)
C10A N1A W1 131.7(11)
N2A N1A W1 119.5(11)
C8A N2A N1A 105.9(15)
C8A N2A B1A 130.9(14)
N1A N2A B1A 122.2(13)
C13A N3A N4A 106.3(13)
C13A N3A W1 134.5(10)
N4A N3A W1 119.0(9)
C11A N4A N3A 109.8(13)
C11A N4A B1A 129.1(14)
N3A N4A B1A 120.3(13)
C16A N5A N6A 100.2(13)
C16A N5A W1 135.7(11)
N6A N5A W1 124.1(10)
C14A N6A N5A 112.8(14)
C14A N6A B1A 130.8(15)
N5A N6A B1A 116.4(12)
O2A N7A W1 176.6(12)
C10B N1B N2B 108.5(12)
C10B N1B W2 129.4(12)
N2B N1B W2 122.0(8)
C8B N2B N1B 107.5(12)
C8B N2B B1B 131.2(14)
N1B N2B B1B 119.9(12)
C13B N3B N4B 104.0(13)
C13B N3B W2 134.7(11)
N4B N3B W2 121.0(9)
C11B N4B N3B 108.2(14)
C11B N4B B1B 131.8(15)
N3B N4B B1B 119.7(13)
N6B N5B C16B 107.8(12)
N6B N5B W2 121.6(10)
C16B N5B W2 130.3(10)
C14B N6B N5B 111.3(13)
C14B N6B B1B 126.2(14)
N5B N6B B1B 122.4(13)
O2B N7B W2 175.6(12)
N2C N1C C10C 102.0(13)
N2C N1C W3 125.7(9)
C10C N1C W3 132.1(11)
C8C N2C N1C 113.6(14)
C8C N2C B1C 129.6(14)
N1C N2C B1C 116.2(12)
C13C N3C N4C 106.7(13)
C13C N3C W3 133.6(11)
N4C N3C W3 119.6(9)
N3C N4C C11C 109.7(14)
N3C N4C B1C 121.4(12)
C11C N4C B1C 128.8(14)
C16C N5C N6C 108.2(11)
C16C N5C W3 134.1(11)
N6C N5C W3 117.6(8)
N5C N6C C14C 107.2(12)
N5C N6C B1C 123.1(10)
C14C N6C B1C 129.6(13)
O2C N7C W3 177.8(14)
O1A C1A C6A 122.2(15)
O1A C1A C2A 119.5(15)
C6A C1A C2A 118.2(13)
C1A C2A C3A 114.9(14)
C4A C3A C7A 125.5(15)
C4A C3A C2A 120.0(15)
C7A C3A C2A 114.5(15)
C3A C4A C5A 120.8(15)
C6A C5A C4A 120.4(15)
C6A C5A W1 70.9(8)
C4A C5A W1 118.7(11)
C1A C6A C5A 118.3(14)
C1A C6A W1 123.3(11)
C5A C6A W1 71.3(8)
N2A C8A C9A 111.9(16)
C8A C9A C10A 101.6(15)
N1A C10A C9A 111.8(16)
N4A C11A C12A 107.3(15)
C11A C12A C13A 108.8(16)
N3A C13A C12A 107.7(14)
C15A C14A N6A 107.2(15)
C14A C15A C16A 107.4(16)
N5A C16A C15A 112.1(17)
Cl1A C20A Cl2A 111.6(10)
O1B C1B C6B 123.6(15)
O1B C1B C2B 120.3(15)
C6B C1B C2B 116.1(14)
C3B C2B C1B 114.9(14)
C4B C3B C2B 120.9(14)
C4B C3B C7B 120.0(16)
C2B C3B C7B 118.9(14)
C3B C4B C5B 124.4(13)
C6B C5B C4B 113.0(12)
C6B C5B W2 74.3(8)
C4B C5B W2 116.9(9)
C5B C6B C1B 124.5(14)
C5B C6B W2 68.1(7)
C1B C6B W2 120.9(9)
N2B C8B C9B 110.3(15)
C8B C9B C10B 103.8(14)
N1B C10B C9B 109.8(15)
N4B C11B C12B 110.0(15)
C13B C12B C11B 102.9(14)
C12B C13B N3B 114.9(15)
N6B C14B C15B 109.9(15)
C16B C15B C14B 101.4(15)
N5B C16B C15B 109.6(16)
Cl2B C20B Cl1B 117.1(11)
O1C C1C C6C 121.2(15)
O1C C1C C2C 120.5(16)
C6C C1C C2C 117.7(14)
C3C C2C C1C 116.3(14)
C4C C3C C2C 121.2(15)
C4C C3C C7C 123.6(15)
C2C C3C C7C 115.2(15)
C3C C4C C5C 123.4(16)
C4C C5C C6C 119.0(14)
C4C C5C W3 118.3(10)
C6C C5C W3 70.2(8)
C5C C6C C1C 118.2(13)
C5C C6C W3 71.6(8)
C1C C6C W3 119.6(11)
C9C C8C N2C 106.8(15)
C8C C9C C10C 109.2(16)
C9C C10C N1C 108.4(16)
N4C C11C C12C 109.4(16)
C11C C12C C13C 103.0(16)
N3C C13C C12C 111.0(15)
C15C C14C N6C 108.1(14)
C14C C15C C16C 108.6(16)
N5C C16C C15C 107.8(16)
Cl1C C20C Cl2C 110.7(11)
N2A B1A N6A 108.9(16)
N2A B1A N4A 106.9(14)
N6A B1A N4A 109.3(13)
N4B B1B N6B 108.4(14)
N4B B1B N2B 108.6(14)
N6B B1B N2B 106.5(14)
N4C B1C N6C 107.2(13)
N4C B1C N2C 112.0(12)
N6C B1C N2C 106.6(13)

loop_
_geom_bond_atom_site_label_1
_geom_bond_atom_site_label_2
_geom_bond_distance
W1 N7A 1.766(13)
W1 N5A 2.169(14)
W1 N1A 2.223(13)
W1 C6A 2.237(15)
W1 N3A 2.237(14)
W1 C5A 2.242(13)
W1 P1A 2.514(5)
W2 N7B 1.760(13)
W2 C5B 2.154(15)
W2 N5B 2.201(11)
W2 N1B 2.227(11)
W2 N3B 2.228(14)
W2 C6B 2.236(11)
W2 P1B 2.533(4)
W3 N7C 1.768(14)
W3 N1C 2.171(12)
W3 C6C 2.207(15)
W3 C5C 2.225(14)
W3 N5C 2.260(11)
W3 N3C 2.264(12)
W3 P1C 2.504(4)
Cl1A C20A 1.75(2)
Cl2A C20A 1.75(2)
Cl1B C20B 1.73(3)
Cl2B C20B 1.68(3)
Cl1C C20C 1.717(18)
Cl2C C20C 1.760(18)
P1A C17A 1.812(17)
P1A C19A 1.818(18)
P1A C18A 1.843(17)
P1B C18B 1.805(15)
P1B C17B 1.817(15)
P1B C19B 1.834(17)
P1C C18C 1.798(17)
P1C C19C 1.805(17)
P1C C17C 1.82(2)
O1A C1A 1.230(17)
O2A N7A 1.209(16)
O1B C1B 1.203(18)
O2B N7B 1.240(15)
O1C C1C 1.276(17)
O2C N7C 1.229(16)
N1A C10A 1.292(19)
N1A N2A 1.376(17)
N2A C8A 1.34(2)
N2A B1A 1.51(2)
N3A C13A 1.347(18)
N3A N4A 1.388(16)
N4A C11A 1.33(2)
N4A B1A 1.60(2)
N5A C16A 1.36(2)
N5A N6A 1.411(16)
N6A C14A 1.329(19)
N6A B1A 1.56(2)
N1B C10B 1.309(17)
N1B N2B 1.351(16)
N2B C8B 1.348(17)
N2B B1B 1.55(2)
N3B C13B 1.351(18)
N3B N4B 1.394(16)
N4B C11B 1.357(19)
N4B B1B 1.51(2)
N5B N6B 1.333(15)
N5B C16B 1.37(2)
N6B C14B 1.288(19)
N6B B1B 1.52(3)
N1C N2C 1.349(16)
N1C C10C 1.431(17)
N2C C8C 1.331(19)
N2C B1C 1.56(2)
N3C C13C 1.320(19)
N3C N4C 1.338(16)
N4C C11C 1.34(2)
N4C B1C 1.53(2)
N5C C16C 1.324(17)
N5C N6C 1.357(16)
N6C C14C 1.382(15)
N6C B1C 1.54(2)
C1A C6A 1.42(2)
C1A C2A 1.51(2)
C2A C3A 1.53(2)
C3A C4A 1.37(2)
C3A C7A 1.48(2)
C4A C5A 1.47(2)
C5A C6A 1.45(2)
C8A C9A 1.38(2)
C9A C10A 1.40(2)
C11A C12A 1.34(2)
C12A C13A 1.38(2)
C14A C15A 1.32(2)
C15A C16A 1.38(2)
C1B C6B 1.475(19)
C1B C2B 1.52(2)
C2B C3B 1.49(2)
C3B C4B 1.34(2)
C3B C7B 1.53(2)
C4B C5B 1.55(2)
C5B C6B 1.417(18)
C8B C9B 1.35(2)
C9B C10B 1.41(2)
C11B C12B 1.40(2)
C12B C13B 1.34(2)
C14B C15B 1.46(2)
C15B C16B 1.41(2)
C1C C6C 1.47(2)
C1C C2C 1.50(2)
C2C C3C 1.46(2)
C3C C4C 1.33(2)
C3C C7C 1.51(2)
C4C C5C 1.44(2)
C5C C6C 1.451(19)
C8C C9C 1.33(2)
C9C C10C 1.35(2)
C11C C12C 1.37(2)
C12C C13C 1.40(2)
C14C C15C 1.30(2)
C15C C16C 1.38(2)
